data_2220139
loop_
_publ_author_name
'Xie, Hai'

_publ_section_title
;
 {6,6'-Diethoxy-2,2'-[ethylenebis(nitrilomethylidyne)]diphenolato}nickel(II)
 monohydrate
;
_journal_coeditor_code CV2487
_journal_issue 12
_journal_name_full 'Acta Crystallographica Section E'
_journal_page_first m1638
_journal_paper_doi 10.1107/S1600536808039822
_journal_volume 64
_journal_year 2008
_chemical_formula_iupac '[Ni (C20 H22 N2 O4)], H2 O'
_chemical_formula_moiety 'C20 H22 N2 Ni O4, H2 O'
_chemical_formula_sum 'C20 H24 N2 Ni O5'
_chemical_formula_weight 431.12
_chemical_name_systematic
;
{6,6'-Diethoxy-2,2'-[ethylenebis(nitrilomethylidyne)]diphenolato}nickel(II)
monohydrate
;
_space_group_IT_number 60
_symmetry_cell_setting orthorhombic
_symmetry_space_group_name_Hall '-P 2n 2ab'
_symmetry_space_group_name_H-M 'P b c n'
_atom_sites_solution_hydrogens geom
_atom_sites_solution_primary direct
_atom_sites_solution_secondary difmap
_audit_creation_method SHELXL-97
_cell_angle_alpha 90.00
_cell_angle_beta 90.00
_cell_angle_gamma 90.00
_cell_formula_units_Z 4
_cell_length_a 12.8401(8)
_cell_length_b 19.6133(12)
_cell_length_c 7.5853(5)
_cell_measurement_reflns_used 2990
_cell_measurement_temperature 273(2)
_cell_measurement_theta_max 26.527
_cell_measurement_theta_min 3.173
_cell_volume 1910.3(2)
_computing_cell_refinement 'SAINT-Plus (Bruker, 2001)'
_computing_data_collection 'APEX2 (Bruker, 2004)'
_computing_data_reduction 'SAINT-Plus (Bruker, 2001)'
_computing_molecular_graphics 'XP (Sheldrick, 1998)'
_computing_publication_material 'SHELXL97 (Sheldrick, 2008)'
_computing_structure_refinement 'SHELXL97 (Sheldrick, 2008)'
_computing_structure_solution 'SHELXS97 (Sheldrick, 2008)'
_diffrn_ambient_temperature 273(2)
_diffrn_measured_fraction_theta_full 0.997
_diffrn_measured_fraction_theta_max 0.997
_diffrn_measurement_device_type 'Bruker APEXII CCD area-detector'
_diffrn_measurement_method '\f and \w'
_diffrn_radiation_monochromator graphite
_diffrn_radiation_source 'fine-focus sealed tube'
_diffrn_radiation_type MoK\a
_diffrn_radiation_wavelength 0.71073
_diffrn_reflns_av_R_equivalents 0.0248
_diffrn_reflns_av_sigmaI/netI 0.0184
_diffrn_reflns_limit_h_max 14
_diffrn_reflns_limit_h_min -15
_diffrn_reflns_limit_k_max 23
_diffrn_reflns_limit_k_min -16
_diffrn_reflns_limit_l_max 8
_diffrn_reflns_limit_l_min -8
_diffrn_reflns_number 8741
_diffrn_reflns_theta_full 25.01
_diffrn_reflns_theta_max 25.01
_diffrn_reflns_theta_min 1.90
_exptl_absorpt_coefficient_mu 1.050
_exptl_absorpt_correction_T_max 0.8932
_exptl_absorpt_correction_T_min 0.8584
_exptl_absorpt_correction_type multi-scan
_exptl_absorpt_process_details '(SADABS; Sheldrick, 2003)'
_exptl_crystal_colour red-brown
_exptl_crystal_density_diffrn 1.499
_exptl_crystal_density_method 'not measured'
_exptl_crystal_description block
_exptl_crystal_F_000 904
_exptl_crystal_size_max 0.15
_exptl_crystal_size_mid 0.13
_exptl_crystal_size_min 0.11
_refine_diff_density_max 0.333
_refine_diff_density_min -0.410
_refine_ls_extinction_method none
_refine_ls_goodness_of_fit_ref 1.039
_refine_ls_hydrogen_treatment constr
_refine_ls_matrix_type full
_refine_ls_number_parameters 129
_refine_ls_number_reflns 1676
_refine_ls_number_restraints 1
_refine_ls_restrained_S_all 1.038
_refine_ls_R_factor_all 0.0362
_refine_ls_R_factor_gt 0.0271
_refine_ls_shift/su_max 0.000
_refine_ls_shift/su_mean 0.000
_refine_ls_structure_factor_coef Fsqd
_refine_ls_weighting_details 'calc w=1/[\s^2^(Fo^2^)+(0.0307P)^2^+0.9816P] where P=(Fo^2^+2Fc^2^)/3'
_refine_ls_weighting_scheme calc
_refine_ls_wR_factor_gt 0.0660
_refine_ls_wR_factor_ref 0.0716
_reflns_number_gt 1381
_reflns_number_total 1676
_reflns_threshold_expression I>2\s(I)
_cod_data_source_file cv2487.cif
_cod_data_source_block I
_cod_original_sg_symbol_Hall -p_2n_2ab
_cod_database_code 2220139
_cod_database_fobs_code 2220139

loop_
_symmetry_equiv_pos_as_xyz
'x, y, z'
'-x+1/2, -y+1/2, z+1/2'
'-x, y, -z+1/2'
'x+1/2, -y+1/2, -z'
'-x, -y, -z'
'x-1/2, y-1/2, -z-1/2'
'x, -y, z-1/2'
'-x-1/2, y-1/2, z'

loop_
_atom_site_type_symbol
_atom_site_label
_atom_site_fract_x
_atom_site_fract_y
_atom_site_fract_z
_atom_site_U_iso_or_equiv
_atom_site_adp_type
_atom_site_calc_flag
_atom_site_refinement_flags
_atom_site_occupancy
Ni Ni1 0.5000 0.023585(17) 0.2500 0.03740(14) Uani d S 1
O O1 0.41162(10) 0.09308(7) 0.17417(19) 0.0406(3) Uani d . 1
O O2 0.32670(11) 0.20336(7) 0.03750(19) 0.0454(4) Uani d . 1
O O3 0.5000 0.23474(14) 0.2500 0.1240(15) Uani d SD 1
H H3A 0.4599 0.2100 0.1962 0.149 Uiso d RD 1
N N1 0.58936(15) -0.04538(8) 0.3175(2) 0.0457(5) Uani d . 1
C C1 0.54450(19) -0.11475(10) 0.3139(3) 0.0565(6) Uani d . 1
H H1A 0.5201 -0.1274 0.4305 0.068 Uiso calc R 1
H H1B 0.5969 -0.1474 0.2773 0.068 Uiso calc R 1
C C2 0.6841(2) -0.03851(12) 0.3700(3) 0.0546(6) Uani d . 1
H H2 0.7227 -0.0782 0.3842 0.066 Uiso calc R 1
C C3 0.31834(15) 0.08654(10) 0.1050(3) 0.0398(5) Uani d . 1
C C4 0.26463(18) 0.02419(11) 0.0914(3) 0.0495(6) Uani d . 1
C C5 0.1623(2) 0.02214(15) 0.0224(4) 0.0684(8) Uani d . 1
H H5 0.1269 -0.0192 0.0171 0.082 Uiso calc R 1
C C6 0.1152(2) 0.07964(15) -0.0361(4) 0.0709(8) Uani d . 1
H H6 0.0474 0.0777 -0.0789 0.085 Uiso calc R 1
C C7 0.16808(17) 0.14183(13) -0.0323(3) 0.0550(6) Uani d . 1
H H7 0.1361 0.1811 -0.0748 0.066 Uiso calc R 1
C C8 0.26779(16) 0.14498(11) 0.0345(3) 0.0427(5) Uani d . 1
C C9 0.28968(19) 0.26143(11) -0.0578(3) 0.0535(6) Uani d . 1
H H9A 0.2273 0.2793 -0.0024 0.064 Uiso calc R 1
H H9B 0.2727 0.2486 -0.1780 0.064 Uiso calc R 1
C C10 0.3732(2) 0.31410(12) -0.0576(4) 0.0677(7) Uani d . 1
H H10A 0.3886 0.3270 0.0616 0.102 Uiso calc R 1
H H10B 0.3500 0.3534 -0.1223 0.102 Uiso calc R 1
H H10C 0.4347 0.2959 -0.1120 0.102 Uiso calc R 1

loop_
_atom_site_aniso_label
_atom_site_aniso_U_11
_atom_site_aniso_U_22
_atom_site_aniso_U_33
_atom_site_aniso_U_12
_atom_site_aniso_U_13
_atom_site_aniso_U_23
Ni1 0.0425(2) 0.0303(2) 0.0394(2) 0.000 0.01083(17) 0.000
O1 0.0376(8) 0.0359(7) 0.0481(8) -0.0025(6) 0.0007(7) -0.0011(6)
O2 0.0452(8) 0.0416(8) 0.0493(9) 0.0033(7) -0.0080(7) 0.0010(7)
O3 0.132(3) 0.0510(17) 0.189(4) 0.000 -0.113(3) 0.000
N1 0.0557(12) 0.0352(9) 0.0464(10) 0.0072(9) 0.0186(9) 0.0028(8)
C1 0.0755(17) 0.0324(11) 0.0617(16) 0.0066(11) 0.0279(12) 0.0043(10)
C2 0.0599(16) 0.0458(14) 0.0581(15) 0.0219(12) 0.0157(12) 0.0051(11)
C3 0.0369(11) 0.0475(12) 0.0350(11) -0.0042(9) 0.0075(9) -0.0053(9)
C4 0.0469(13) 0.0523(13) 0.0492(13) -0.0144(11) 0.0076(11) -0.0052(11)
C5 0.0511(15) 0.0715(18) 0.082(2) -0.0239(13) 0.0014(14) -0.0063(15)
C6 0.0411(14) 0.092(2) 0.0792(19) -0.0118(14) -0.0080(13) -0.0123(17)
C7 0.0427(13) 0.0687(16) 0.0538(14) 0.0038(12) -0.0028(11) -0.0060(12)
C8 0.0392(12) 0.0522(13) 0.0367(11) -0.0006(10) 0.0034(9) -0.0073(10)
C9 0.0616(15) 0.0533(14) 0.0455(13) 0.0159(12) -0.0076(11) -0.0005(11)
C10 0.0848(19) 0.0510(14) 0.0673(17) 0.0039(14) -0.0112(15) 0.0131(13)

loop_
_atom_type_symbol
_atom_type_description
_atom_type_scat_dispersion_real
_atom_type_scat_dispersion_imag
_atom_type_scat_source
C C 0.0033 0.0016 'International Tables Vol C Tables 4.2.6.8 and 6.1.1.4'
H H 0.0000 0.0000 'International Tables Vol C Tables 4.2.6.8 and 6.1.1.4'
N N 0.0061 0.0033 'International Tables Vol C Tables 4.2.6.8 and 6.1.1.4'
O O 0.0106 0.0060 'International Tables Vol C Tables 4.2.6.8 and 6.1.1.4'
Ni Ni 0.3393 1.1124 'International Tables Vol C Tables 4.2.6.8 and 6.1.1.4'

loop_
_geom_angle_atom_site_label_1
_geom_angle_atom_site_label_2
_geom_angle_atom_site_label_3
_geom_angle_site_symmetry_1
_geom_angle_site_symmetry_3
_geom_angle
N1 Ni1 N1 3_655 . 85.77(12)
N1 Ni1 O1 3_655 3_655 178.06(7)
N1 Ni1 O1 . 3_655 94.12(7)
N1 Ni1 O1 3_655 . 94.12(7)
N1 Ni1 O1 . . 178.06(7)
O1 Ni1 O1 3_655 . 86.06(8)
C3 O1 Ni1 . . 127.35(13)
C8 O2 C9 . . 118.21(16)
C2 N1 C1 . . 118.07(19)
C2 N1 Ni1 . . 126.62(16)
C1 N1 Ni1 . . 115.29(16)
N1 C1 C1 . 3_655 108.01(14)
N1 C1 H1A . . 110.1
C1 C1 H1A 3_655 . 110.1
N1 C1 H1B . . 110.1
C1 C1 H1B 3_655 . 110.1
H1A C1 H1B . . 108.4
N1 C2 C4 . 3_655 126.2(2)
N1 C2 H2 . . 116.9
C4 C2 H2 3_655 . 116.9
O1 C3 C4 . . 124.1(2)
O1 C3 C8 . . 119.19(18)
C4 C3 C8 . . 116.69(19)
C3 C4 C5 . . 120.4(2)
C3 C4 C2 . 3_655 120.5(2)
C5 C4 C2 . 3_655 118.7(2)
C6 C5 C4 . . 120.8(2)
C6 C5 H5 . . 119.6
C4 C5 H5 . . 119.6
C5 C6 C7 . . 120.2(2)
C5 C6 H6 . . 119.9
C7 C6 H6 . . 119.9
C8 C7 C6 . . 119.9(2)
C8 C7 H7 . . 120.1
C6 C7 H7 . . 120.1
O2 C8 C7 . . 123.7(2)
O2 C8 C3 . . 114.51(17)
C7 C8 C3 . . 121.8(2)
O2 C9 C10 . . 108.22(18)
O2 C9 H9A . . 110.1
C10 C9 H9A . . 110.1
O2 C9 H9B . . 110.1
C10 C9 H9B . . 110.1
H9A C9 H9B . . 108.4
C9 C10 H10A . . 109.5
C9 C10 H10B . . 109.5
H10A C10 H10B . . 109.5
C9 C10 H10C . . 109.5
H10A C10 H10C . . 109.5
H10B C10 H10C . . 109.5

loop_
_geom_bond_atom_site_label_1
_geom_bond_atom_site_label_2
_geom_bond_site_symmetry_2
_geom_bond_distance
Ni1 N1 3_655 1.8462(18)
Ni1 N1 . 1.8462(18)
Ni1 O1 3_655 1.8645(14)
Ni1 O1 . 1.8645(14)
O1 C3 . 1.314(2)
O2 C8 . 1.372(2)
O2 C9 . 1.431(2)
O3 H3A . 0.8168
N1 C2 . 1.287(3)
N1 C1 . 1.478(3)
C1 C1 3_655 1.498(5)
C1 H1A . 0.9700
C1 H1B . 0.9700
C2 C4 3_655 1.426(3)
C2 H2 . 0.9300
C3 C4 . 1.408(3)
C3 C8 . 1.422(3)
C4 C5 . 1.415(3)
C4 C2 3_655 1.426(3)
C5 C6 . 1.354(4)
C5 H5 . 0.9300
C6 C7 . 1.396(3)
C6 H6 . 0.9300
C7 C8 . 1.378(3)
C7 H7 . 0.9300
C9 C10 . 1.489(3)
C9 H9A . 0.9700
C9 H9B . 0.9700
C10 H10A . 0.9600
C10 H10B . 0.9600
C10 H10C . 0.9600

loop_
_geom_hbond_atom_site_label_D
_geom_hbond_atom_site_label_H
_geom_hbond_atom_site_label_A
_geom_hbond_distance_DH
_geom_hbond_distance_HA
_geom_hbond_distance_DA
_geom_hbond_angle_DHA
_geom_hbond_publ_flag
O3 H3A O1 0.82 2.38 3.056(3) 140.4 no
O3 H3A O2 0.82 2.10 2.8158(15) 147.0 yes
